data_7052369
loop_
_publ_author_name
'Olivier Jeannin'
'Marc Fourmigu\'e'

_publ_section_title
;
 Perylene salts of unsymmetrical nickel and gold dithiolene complexes
 with 3 &#x2236; 2 stoichiometry: conformational polymorphism and
 strong antiferromagnetic interactions
;
_journal_issue 12
_journal_name_full 'New Journal of Chemistry'
_journal_page_first 1774
_journal_paper_doi 10.1039/b608420f
_journal_volume 30
_journal_year 2006
_chemical_formula_moiety 'C24 H20 P, C8 Au F6 N2 S4'
_chemical_formula_sum 'C32 H20 Au F6 N2 P S4'
_chemical_formula_weight 902.68
_chemical_name_common 'PPh4+, Au(tfadt)2-'
_chemical_name_systematic
;
?
;
_space_group_IT_number 15
_symmetry_cell_setting monoclinic
_symmetry_space_group_name_Hall '-C 2yc'
_symmetry_space_group_name_H-M 'C 1 2/c 1'
_atom_sites_solution_hydrogens geom
_atom_sites_solution_primary direct
_atom_sites_solution_secondary difmap
_audit_creation_method SHELXL-97
_cell_angle_alpha 90.00
_cell_angle_beta 117.347(4)
_cell_angle_gamma 90.00
_cell_formula_units_Z 4
_cell_length_a 25.7658(12)
_cell_length_b 8.0568(5)
_cell_length_c 17.6766(9)
_cell_measurement_reflns_used 125
_cell_measurement_temperature 293(2)
_cell_measurement_theta_max 27.54
_cell_measurement_theta_min 2.34
_cell_volume 3259.4(3)
_computing_cell_refinement 'Dirax/lsq (Duisenberg & Schreurs, 1989-2000)'
_computing_data_collection 'Collect (Nonius BV, 1997-2000)'
_computing_data_reduction 'EvalCCD (Duisenberg & Schreurs 1990-2000)'
_computing_structure_refinement 'SHELXL-97 (Sheldrick, 1997)'
_computing_structure_solution 'SHELXS-97 (Sheldrick, 1997)'
_diffrn_ambient_temperature 293(2)
_diffrn_detector_area_resol_mean 9
_diffrn_measured_fraction_theta_full 0.993
_diffrn_measured_fraction_theta_max 0.993
_diffrn_measurement_device_type KappaCCD
_diffrn_measurement_method CCD
_diffrn_radiation_monochromator 'horizontally mounted graphite crystal'
_diffrn_radiation_source 'fine-focus sealed tube'
_diffrn_radiation_type MoK\a
_diffrn_radiation_wavelength 0.71073
_diffrn_reflns_av_R_equivalents 0.0295
_diffrn_reflns_av_sigmaI/netI 0.0384
_diffrn_reflns_limit_h_max 33
_diffrn_reflns_limit_h_min -33
_diffrn_reflns_limit_k_max 9
_diffrn_reflns_limit_k_min -10
_diffrn_reflns_limit_l_max 22
_diffrn_reflns_limit_l_min -22
_diffrn_reflns_number 11788
_diffrn_reflns_theta_full 27.52
_diffrn_reflns_theta_max 27.52
_diffrn_reflns_theta_min 2.38
_exptl_absorpt_coefficient_mu 4.880
_exptl_absorpt_correction_T_max 1
_exptl_absorpt_correction_T_min 0.6334
_exptl_absorpt_correction_type empirical
_exptl_absorpt_process_details sadabs
_exptl_crystal_colour green
_exptl_crystal_density_diffrn 1.840
_exptl_crystal_density_method 'not measured'
_exptl_crystal_description plate
_exptl_crystal_F_000 1752
_exptl_crystal_size_max 0.3
_exptl_crystal_size_mid 0.26
_exptl_crystal_size_min 0.017
_refine_diff_density_max 1.753
_refine_diff_density_min -1.291
_refine_diff_density_rms 0.355
_refine_ls_extinction_coef 0.0051(3)
_refine_ls_extinction_expression Fc^*^=kFc[1+0.001xFc^2^\l^3^/sin(2\q)]^-1/4^
_refine_ls_extinction_method SHELXL
_refine_ls_goodness_of_fit_ref 1.148
_refine_ls_hydrogen_treatment constr
_refine_ls_matrix_type full
_refine_ls_number_parameters 238
_refine_ls_number_reflns 3728
_refine_ls_number_restraints 0
_refine_ls_restrained_S_all 1.148
_refine_ls_R_factor_all 0.0640
_refine_ls_R_factor_gt 0.0397
_refine_ls_shift/su_max 0.001
_refine_ls_shift/su_mean 0.000
_refine_ls_structure_factor_coef Fsqd
_refine_ls_weighting_details 'calc w=1/[\s^2^(Fo^2^)+(0.0685P)^2^+0.0000P] where P=(Fo^2^+2Fc^2^)/3'
_refine_ls_weighting_scheme calc
_refine_ls_wR_factor_gt 0.1022
_refine_ls_wR_factor_ref 0.1187
_reflns_number_gt 2700
_reflns_number_total 3728
_reflns_threshold_expression >2sigma(I)
_cod_data_source_file b608420f.txt
_cod_data_source_block aupph4
_cod_original_sg_symbol_H-M C2/c
_cod_database_code 7052369

loop_
_symmetry_equiv_pos_as_xyz
'x, y, z'
'-x, y, -z+1/2'
'x+1/2, y+1/2, z'
'-x+1/2, y+1/2, -z+1/2'
'-x, -y, -z'
'x, -y, z-1/2'
'-x+1/2, -y+1/2, -z'
'x+1/2, -y+1/2, z-1/2'

loop_
_atom_site_label
_atom_site_type_symbol
_atom_site_fract_x
_atom_site_fract_y
_atom_site_fract_z
_atom_site_U_iso_or_equiv
_atom_site_adp_type
_atom_site_occupancy
_atom_site_symmetry_multiplicity
_atom_site_calc_flag
_atom_site_refinement_flags
_atom_site_disorder_assembly
_atom_site_disorder_group
Au Au 0.2500 0.2500 0.0000 0.04212(16) Uani 1 2 d S . .
P P 0.5000 0.0858(2) 0.2500 0.0420(5) Uani 1 2 d S . .
S1 S 0.16596(7) 0.2079(2) 0.01190(11) 0.0533(4) Uani 1 1 d . . .
S2 S 0.28030(6) 0.4385(2) 0.10854(10) 0.0608(4) Uani 1 1 d . . .
C1 C 0.1738(2) 0.3539(7) 0.0891(3) 0.0448(12) Uani 1 1 d . . .
C2 C 0.2210(2) 0.4500(7) 0.1283(3) 0.0515(13) Uani 1 1 d . . .
C3 C 0.1252(3) 0.3578(7) 0.1057(4) 0.0554(14) Uani 1 1 d . . .
C4 C 0.2261(3) 0.5796(10) 0.1932(5) 0.0680(18) Uani 1 1 d . . .
C1A C 0.4420(2) -0.0462(7) 0.1803(3) 0.0499(13) Uani 1 1 d . . .
C2A C 0.4557(4) -0.1763(12) 0.1417(6) 0.084(2) Uani 1 1 d . . .
H2A H 0.4942 -0.1959 0.1534 0.100 Uiso 1 1 calc R . .
C3A C 0.4113(6) -0.2765(13) 0.0855(8) 0.108(5) Uani 1 1 d . . .
H3A H 0.4201 -0.3649 0.0594 0.130 Uiso 1 1 calc R . .
C4A C 0.3564(6) -0.2480(10) 0.0684(7) 0.093(4) Uani 1 1 d . . .
H4A H 0.3268 -0.3141 0.0286 0.111 Uiso 1 1 calc R . .
C6A C 0.3858(2) -0.0208(8) 0.1652(4) 0.0603(15) Uani 1 1 d . . .
H6A H 0.3768 0.0641 0.1930 0.072 Uiso 1 1 calc R . .
C5A C 0.3421(3) -0.1224(10) 0.1082(5) 0.084(2) Uani 1 1 d . . .
H5A H 0.3035 -0.1061 0.0969 0.101 Uiso 1 1 calc R . .
C7A C 0.5242(3) 0.2185(7) 0.1919(4) 0.0456(14) Uani 1 1 d . . .
C8A C 0.5086(3) 0.1934(10) 0.1083(4) 0.0584(16) Uani 1 1 d . . .
H8A H 0.4844 0.1049 0.0795 0.070 Uiso 1 1 calc R . .
C9A C 0.5286(4) 0.2993(11) 0.0655(5) 0.075(2) Uani 1 1 d . . .
H9A H 0.5174 0.2831 0.0080 0.090 Uiso 1 1 calc R . .
C10A C 0.5647(3) 0.4270(9) 0.1085(4) 0.0711(18) Uani 1 1 d . . .
H10A H 0.5792 0.4962 0.0805 0.085 Uiso 1 1 calc R . .
C11A C 0.5796(3) 0.4542(8) 0.1914(4) 0.0697(18) Uani 1 1 d . . .
H11A H 0.6034 0.5441 0.2194 0.084 Uiso 1 1 calc R . .
C12A C 0.5604(2) 0.3519(9) 0.2347(4) 0.0617(17) Uani 1 1 d . . .
H12A H 0.5712 0.3708 0.2920 0.074 Uiso 1 1 calc R . .
N N 0.0855(2) 0.3556(8) 0.1174(4) 0.0775(17) Uani 1 1 d . . .
F1 F 0.2061(15) 0.7211(18) 0.1559(10) 0.130(6) Uani 0.69 1 d P . .
F2 F 0.2793(4) 0.602(3) 0.2488(13) 0.114(5) Uani 0.69 1 d P . .
F3 F 0.1990(9) 0.544(3) 0.2354(13) 0.114(7) Uani 0.69 1 d P . .
F'1 F 0.259(3) 0.702(6) 0.198(4) 0.140(18) Uani 0.31 1 d P . .
F'2 F 0.243(5) 0.524(4) 0.263(2) 0.20(3) Uani 0.31 1 d P . .
F'3 F 0.1763(10) 0.656(6) 0.170(4) 0.137(16) Uani 0.31 1 d P . .

loop_
_atom_site_aniso_label
_atom_site_aniso_U_11
_atom_site_aniso_U_22
_atom_site_aniso_U_33
_atom_site_aniso_U_23
_atom_site_aniso_U_13
_atom_site_aniso_U_12
Au 0.0410(2) 0.0450(2) 0.0413(2) -0.00192(12) 0.01977(15) -0.00554(11)
P 0.0430(10) 0.0470(12) 0.0393(10) 0.000 0.0219(8) 0.000
S1 0.0500(8) 0.0571(9) 0.0596(10) -0.0133(7) 0.0309(7) -0.0159(7)
S2 0.0530(8) 0.0718(11) 0.0627(9) -0.0228(8) 0.0310(7) -0.0218(7)
C1 0.048(3) 0.041(3) 0.053(3) -0.003(2) 0.030(2) -0.003(2)
C2 0.059(3) 0.049(3) 0.050(3) -0.005(3) 0.028(3) -0.006(3)
C3 0.057(3) 0.052(4) 0.064(4) -0.004(3) 0.033(3) -0.007(3)
C4 0.079(5) 0.061(5) 0.071(5) -0.017(4) 0.040(4) -0.012(4)
C1A 0.056(3) 0.057(4) 0.046(3) -0.003(3) 0.031(3) -0.013(3)
C2A 0.095(5) 0.085(5) 0.108(6) -0.041(5) 0.078(5) -0.040(5)
C3A 0.144(10) 0.114(8) 0.117(8) -0.067(6) 0.103(8) -0.085(7)
C4A 0.117(9) 0.098(7) 0.066(5) -0.014(4) 0.044(6) -0.067(6)
C6A 0.055(3) 0.057(4) 0.067(4) 0.004(3) 0.025(3) -0.002(3)
C5A 0.063(4) 0.079(5) 0.089(5) 0.016(5) 0.016(4) -0.021(4)
C7A 0.042(3) 0.054(4) 0.040(3) 0.008(2) 0.018(3) -0.001(2)
C8A 0.072(4) 0.058(3) 0.052(4) -0.005(3) 0.035(3) -0.016(3)
C9A 0.099(6) 0.083(5) 0.055(4) 0.001(4) 0.046(4) -0.019(5)
C10A 0.084(4) 0.068(5) 0.068(4) 0.012(3) 0.040(4) -0.020(3)
C11A 0.063(4) 0.063(4) 0.068(4) 0.006(3) 0.018(3) -0.020(3)
C12A 0.062(4) 0.067(5) 0.045(3) -0.003(3) 0.015(3) -0.019(3)
N 0.069(3) 0.082(5) 0.101(5) -0.021(4) 0.056(3) -0.016(3)
F1 0.203(19) 0.060(7) 0.115(9) -0.015(6) 0.063(14) 0.014(9)
F2 0.072(4) 0.162(15) 0.101(10) -0.085(8) 0.034(5) -0.026(7)
F3 0.148(10) 0.123(14) 0.129(13) -0.066(11) 0.114(10) -0.061(12)
F'1 0.22(4) 0.10(2) 0.17(4) -0.09(2) 0.16(3) -0.12(3)
F'2 0.44(8) 0.11(3) 0.061(17) 0.008(17) 0.12(4) 0.04(6)
F'3 0.089(13) 0.09(2) 0.22(4) -0.10(3) 0.070(18) -0.004(14)

loop_
_atom_type_symbol
_atom_type_description
_atom_type_scat_dispersion_real
_atom_type_scat_dispersion_imag
_atom_type_scat_source
C C 0.0033 0.0016 'International Tables Vol C Tables 4.2.6.8 and 6.1.1.4'
H H 0.0000 0.0000 'International Tables Vol C Tables 4.2.6.8 and 6.1.1.4'
Au Au -2.0133 8.8022 'International Tables Vol C Tables 4.2.6.8 and 6.1.1.4'
F F 0.0171 0.0103 'International Tables Vol C Tables 4.2.6.8 and 6.1.1.4'
N N 0.0061 0.0033 'International Tables Vol C Tables 4.2.6.8 and 6.1.1.4'
P P 0.1023 0.0942 'International Tables Vol C Tables 4.2.6.8 and 6.1.1.4'
S S 0.1246 0.1234 'International Tables Vol C Tables 4.2.6.8 and 6.1.1.4'

loop_
_geom_angle_atom_site_label_1
_geom_angle_atom_site_label_2
_geom_angle_atom_site_label_3
_geom_angle
_geom_angle_site_symmetry_1
_geom_angle_site_symmetry_3
_geom_angle_publ_flag
S2 Au S2 180.00(6) . 7 ?
S2 Au S1 90.34(5) . 7 ?
S2 Au S1 89.66(5) 7 7 ?
S2 Au S1 89.66(5) . . ?
S2 Au S1 90.34(5) 7 . ?
S1 Au S1 180.00(13) 7 . ?
C7A P C7A 106.2(4) . 2_655 ?
C7A P C1A 111.3(3) . . ?
C7A P C1A 110.6(3) 2_655 . ?
C7A P C1A 110.6(3) . 2_655 ?
C7A P C1A 111.3(3) 2_655 2_655 ?
C1A P C1A 106.9(4) . 2_655 ?
C1 S1 Au 101.40(18) . . ?
C2 S2 Au 102.35(19) . . ?
C2 C1 C3 124.2(5) . . ?
C2 C1 S1 123.2(4) . . ?
C3 C1 S1 112.6(4) . . ?
C1 C2 C4 122.4(6) . . ?
C1 C2 S2 123.0(5) . . ?
C4 C2 S2 114.5(4) . . ?
N C3 C1 177.5(7) . . ?
F'2 C4 F3 49(4) . . ?
F'2 C4 F'1 108(3) . . ?
F3 C4 F'1 131.0(13) . . ?
F'2 C4 F2 60(4) . . ?
F3 C4 F2 105.3(11) . . ?
F'1 C4 F2 53(3) . . ?
F'2 C4 F1 136(2) . . ?
F3 C4 F1 107.2(12) . . ?
F'1 C4 F1 57(3) . . ?
F2 C4 F1 107.5(12) . . ?
F'2 C4 F'3 109(3) . . ?
F3 C4 F'3 64(3) . . ?
F'1 C4 F'3 100(3) . . ?
F2 C4 F'3 136.2(12) . . ?
F1 C4 F'3 48(2) . . ?
F'2 C4 C2 113.1(17) . . ?
F3 C4 C2 114.3(8) . . ?
F'1 C4 C2 114.6(13) . . ?
F2 C4 C2 111.8(7) . . ?
F1 C4 C2 110.3(8) . . ?
F'3 C4 C2 111.0(14) . . ?
C6A C1A C2A 120.4(6) . . ?
C6A C1A P 121.5(5) . . ?
C2A C1A P 118.0(5) . . ?
C3A C2A C1A 119.1(9) . . ?
C4A C3A C2A 120.5(10) . . ?
C3A C4A C5A 121.3(8) . . ?
C1A C6A C5A 119.3(7) . . ?
C4A C5A C6A 119.3(8) . . ?
C8A C7A C12A 119.6(6) . . ?
C8A C7A P 122.1(5) . . ?
C12A C7A P 118.2(5) . . ?
C7A C8A C9A 120.3(7) . . ?
C10A C9A C8A 119.4(7) . . ?
C11A C10A C9A 120.6(6) . . ?
C10A C11A C12A 121.0(6) . . ?
C11A C12A C7A 119.0(6) . . ?
F'3 F1 F'1 121(3) . . ?
F'3 F1 C4 67(2) . . ?
F'1 F1 C4 60.5(17) . . ?
F'1 F2 F'2 113(3) . . ?
F'1 F2 C4 63.0(18) . . ?
F'2 F2 C4 57(2) . . ?
F'2 F3 C4 62(2) . . ?
F'2 F3 F'3 118(3) . . ?
C4 F3 F'3 59.6(14) . . ?
F2 F'1 F1 124(2) . . ?
F2 F'1 C4 64.0(18) . . ?
F1 F'1 C4 62.9(19) . . ?
F3 F'2 C4 69(3) . . ?
F3 F'2 F2 126(3) . . ?
C4 F'2 F2 63(2) . . ?
F1 F'3 C4 65.6(16) . . ?
F1 F'3 F3 117(3) . . ?
C4 F'3 F3 57(2) . . ?

loop_
_geom_bond_atom_site_label_1
_geom_bond_atom_site_label_2
_geom_bond_distance
_geom_bond_site_symmetry_2
_geom_bond_publ_flag
Au S2 2.2848(15) . ?
Au S2 2.2848(15) 7 ?
Au S1 2.2948(16) 7 ?
Au S1 2.2948(16) . ?
P C7A 1.781(6) . ?
P C7A 1.781(6) 2_655 ?
P C1A 1.786(5) . ?
P C1A 1.786(5) 2_655 ?
S1 C1 1.742(6) . ?
S2 C2 1.720(6) . ?
C1 C2 1.336(7) . ?
C1 C3 1.412(7) . ?
C2 C4 1.510(8) . ?
C3 N 1.134(6) . ?
C4 F'2 1.20(2) . ?
C4 F3 1.269(13) . ?
C4 F'1 1.27(2) . ?
C4 F2 1.279(11) . ?
C4 F1 1.299(13) . ?
C4 F'3 1.31(2) . ?
C1A C6A 1.363(7) . ?
C1A C2A 1.382(10) . ?
C2A C3A 1.379(12) . ?
C3A C4A 1.326(19) . ?
C4A C5A 1.375(13) . ?
C6A C5A 1.382(9) . ?
C7A C8A 1.357(9) . ?
C7A C12A 1.397(8) . ?
C8A C9A 1.386(11) . ?
C9A C10A 1.361(10) . ?
C10A C11A 1.352(9) . ?
C11A C12A 1.364(9) . ?
F1 F'3 1.06(4) . ?
F1 F'1 1.22(6) . ?
F2 F'1 1.14(5) . ?
F2 F'2 1.25(7) . ?
F3 F'2 1.02(9) . ?
F3 F'3 1.36(6) . ?
